data_4118202
loop_
_publ_author_name
'Yi Zhang'
'Wen Zhang'
'Shen-Hui Li'
'Qiong Ye'
'Hong-Ling Cai'
'Feng Deng'
'Ren-Gen Xiong'
'Songping D. Huang'

_publ_section_title
;
 Ferroelectricity Induced by Ordering of Twisting Motion in a Molecular
 Rotor
;
_journal_name_full 'Journal of the American Chemical Society'
_journal_page_first 11044
_journal_page_last 11049
_journal_paper_doi 10.1021/ja3047427
_journal_volume 134
_journal_year 2012
_chemical_formula_moiety 'C6 H12 Cl3 Cu D3 N2 O'
_chemical_formula_sum 'C6 H12 Cl3 Cu D3 N2 O'
_chemical_formula_weight 304.11
_chemical_name_systematic
; 
 ? 
;
_space_group_IT_number 62
_symmetry_cell_setting orthorhombic
_symmetry_space_group_name_Hall '-P 2ac 2n'
_symmetry_space_group_name_H-M 'P n m a'
_atom_sites_solution_hydrogens geom
_atom_sites_solution_primary direct
_atom_sites_solution_secondary difmap
_audit_creation_method SHELXL-97
_cell_angle_alpha 90.00
_cell_angle_beta 90.00
_cell_angle_gamma 90.00
_cell_formula_units_Z 4
_cell_length_a 15.818(3)
_cell_length_b 9.0950(18)
_cell_length_c 7.8500(16)
_cell_measurement_temperature 298(2)
_cell_measurement_theta_max 27.485
_cell_measurement_theta_min 3.04
_cell_volume 1129.3(4)
_computing_cell_refinement CrystalClear
_computing_data_collection 'CrystalClear (Rigaku 2005)'
_computing_data_reduction CrystalClear
_computing_molecular_graphics 'SHELXTL (Sheldrick, 2008)'
_computing_publication_material 'PRPKAPPA (Ferguson, 1999)'
_computing_structure_refinement 'SHELXL-97 (Sheldrick, 2008)'
_computing_structure_solution 'SHELXS-97 (Sheldrick, 2008)'
_diffrn_ambient_temperature 298(2)
_diffrn_measured_fraction_theta_full 0.998
_diffrn_measured_fraction_theta_max 0.998
_diffrn_radiation_monochromator graphite
_diffrn_radiation_source 'fine-focus sealed tube'
_diffrn_radiation_type MoK\a
_diffrn_radiation_wavelength 0.71073
_diffrn_reflns_av_R_equivalents 0.0435
_diffrn_reflns_av_sigmaI/netI 0.0252
_diffrn_reflns_limit_h_max 20
_diffrn_reflns_limit_h_min -20
_diffrn_reflns_limit_k_max 11
_diffrn_reflns_limit_k_min -11
_diffrn_reflns_limit_l_max 10
_diffrn_reflns_limit_l_min -10
_diffrn_reflns_number 10953
_diffrn_reflns_theta_full 27.43
_diffrn_reflns_theta_max 27.43
_diffrn_reflns_theta_min 3.41
_exptl_absorpt_coefficient_mu 2.608
_exptl_absorpt_correction_T_max 0.600
_exptl_absorpt_correction_T_min 0.588
_exptl_absorpt_correction_type multi-scan
_exptl_absorpt_process_details 'CrystalClear (Rigaku, 2005)'
_exptl_crystal_colour green
_exptl_crystal_density_diffrn 1.789
_exptl_crystal_description Prism
_exptl_crystal_F_000 612
_exptl_crystal_size_max 0.20
_exptl_crystal_size_mid 0.20
_exptl_crystal_size_min 0.20
_refine_diff_density_max 0.481
_refine_diff_density_min -0.343
_refine_diff_density_rms 0.073
_refine_ls_extinction_coef 0.0266(15)
_refine_ls_extinction_expression Fc^*^=kFc[1+0.001xFc^2^\l^3^/sin(2\q)]^-1/4^
_refine_ls_extinction_method SHELXL
_refine_ls_goodness_of_fit_ref 1.056
_refine_ls_hydrogen_treatment mixed
_refine_ls_matrix_type full
_refine_ls_number_parameters 78
_refine_ls_number_reflns 1372
_refine_ls_number_restraints 0
_refine_ls_restrained_S_all 1.056
_refine_ls_R_factor_all 0.0297
_refine_ls_R_factor_gt 0.0275
_refine_ls_shift/su_max 0.000
_refine_ls_shift/su_mean 0.000
_refine_ls_structure_factor_coef Fsqd
_refine_ls_weighting_details 'calc w=1/[\s^2^(Fo^2^)+(0.0276P)^2^+1.2994P] where P=(Fo^2^+2Fc^2^)/3'
_refine_ls_weighting_scheme calc
_refine_ls_wR_factor_gt 0.0666
_refine_ls_wR_factor_ref 0.0677
_reflns_number_gt 1285
_reflns_number_total 1372
_reflns_threshold_expression >2sigma(I)
_cod_data_source_file ja3047427_si_004.cif
_cod_data_source_block 1
_cod_original_cell_volume 1129.4(4)
_cod_original_sg_symbol_Hall 'P 2c -2n'
_cod_database_code 4118202

loop_
_symmetry_equiv_pos_as_xyz
'x, y, z'
'-x+1/2, -y, z+1/2'
'-x, y+1/2, -z'
'x+1/2, -y+1/2, -z+1/2'
'-x, -y, -z'
'x-1/2, y, -z-1/2'
'x, -y-1/2, z'
'-x-1/2, y-1/2, z-1/2'

loop_
_atom_site_label
_atom_site_type_symbol
_atom_site_fract_x
_atom_site_fract_y
_atom_site_fract_z
_atom_site_U_iso_or_equiv
_atom_site_adp_type
_atom_site_occupancy
_atom_site_symmetry_multiplicity
_atom_site_calc_flag
_atom_site_refinement_flags
C1 C 0.3356(2) 0.2500 0.3788(5) 0.0623(14) Uani 1 2 d S
H1A H 0.3444(2) 0.1645 0.4483(5) 0.075 Uiso 1 1 d R
C2 C 0.2456(2) 0.2500 0.3101(4) 0.0294(7) Uani 1 2 d S
H2A H 0.2163(2) 0.3355 0.3505(4) 0.035 Uiso 1 1 d R
C3 C 0.29331(14) 0.1164(3) 0.0614(3) 0.0320(5) Uani 1 1 d .
H3A H 0.26455(14) 0.0300(3) 0.1009(3) 0.038 Uiso 1 1 d R
H3B H 0.29427(14) 0.1139(3) -0.0608(3) 0.038 Uiso 1 1 d R
C4 C 0.38400(17) 0.1171(4) 0.1306(5) 0.0635(10) Uani 1 1 d .
H4A H 0.42322(17) 0.1169(4) 0.0373(5) 0.076 Uiso 1 1 d R
H4B H 0.39375(17) 0.0305(4) 0.1977(5) 0.076 Uiso 1 1 d R
Cl2 Cl 0.08265(3) 0.03722(6) 0.19383(7) 0.03288(18) Uani 1 1 d .
Cl3 Cl 0.16980(6) 0.2500 -0.25248(10) 0.0403(2) Uani 1 2 d S
Cu1 Cu 0.12523(2) 0.2500 0.02646(5) 0.02156(15) Uani 1 2 d S
N1 N 0.24611(14) 0.2500 0.1198(3) 0.0191(5) Uani 1 2 d S
N2 N 0.39699(18) 0.2500 0.2362(4) 0.0314(6) Uani 1 2 d S
O1 O 0.00473(14) 0.2500 -0.0533(3) 0.0290(5) Uani 1 2 d S
D2 D 0.444(3) 0.2500 0.275(6) 0.050(13) Uiso 1 2 d S
D1 D -0.0107(18) 0.178(3) -0.110(3) 0.048(9) Uiso 1 1 d .

loop_
_atom_site_aniso_label
_atom_site_aniso_U_11
_atom_site_aniso_U_22
_atom_site_aniso_U_33
_atom_site_aniso_U_23
_atom_site_aniso_U_13
_atom_site_aniso_U_12
C1 0.0288(19) 0.128(5) 0.0295(19) 0.000 -0.0068(16) 0.000
C2 0.0235(15) 0.0415(18) 0.0233(15) 0.000 -0.0035(12) 0.000
C3 0.0249(11) 0.0290(11) 0.0422(13) -0.0128(10) -0.0079(10) 0.0072(9)
C4 0.0315(14) 0.0549(19) 0.104(3) -0.0375(19) -0.0266(16) 0.0182(13)
Cl2 0.0291(3) 0.0282(3) 0.0413(3) 0.0097(2) -0.0075(2) -0.0089(2)
Cl3 0.0379(5) 0.0596(6) 0.0232(4) 0.000 -0.0003(3) 0.000
Cu1 0.0160(2) 0.0248(2) 0.0239(2) 0.000 -0.00263(13) 0.000
N1 0.0162(11) 0.0180(11) 0.0231(12) 0.000 -0.0022(9) 0.000
N2 0.0167(13) 0.0406(16) 0.0370(16) 0.000 -0.0082(12) 0.000
O1 0.0202(11) 0.0288(12) 0.0379(13) 0.000 -0.0069(10) 0.000

loop_
_atom_type_symbol
_atom_type_description
_atom_type_scat_dispersion_real
_atom_type_scat_dispersion_imag
_atom_type_scat_source
C C 0.0033 0.0016 'International Tables Vol C Tables 4.2.6.8 and 6.1.1.4'
H H 0.0000 0.0000 'International Tables Vol C Tables 4.2.6.8 and 6.1.1.4'
N N 0.0061 0.0033 'International Tables Vol C Tables 4.2.6.8 and 6.1.1.4'
O O 0.0106 0.0060 'International Tables Vol C Tables 4.2.6.8 and 6.1.1.4'
Cl Cl 0.1484 0.1585 'International Tables Vol C Tables 4.2.6.8 and 6.1.1.4'
Cu Cu 0.3201 1.2651 'International Tables Vol C Tables 4.2.6.8 and 6.1.1.4'
D D 0.0000 0.0000 'International Tables Vol C Tables 4.2.6.8 and 6.1.1.4'

loop_
_geom_angle_atom_site_label_1
_geom_angle_atom_site_label_2
_geom_angle_atom_site_label_3
_geom_angle
_geom_angle_site_symmetry_1
_geom_angle_site_symmetry_3
H1A C1 H1A 108.2 7_565 .
H1A C1 N2 109.52(9) 7_565 .
H1A C1 N2 109.52(9) . .
H1A C1 C2 109.72(10) 7_565 .
H1A C1 C2 109.72(10) . .
N2 C1 C2 110.2(3) . .
H2A C2 H2A 108.2 . 7_565
H2A C2 N1 109.46(8) . .
H2A C2 N1 109.46(8) 7_565 .
H2A C2 C1 109.60(10) . .
H2A C2 C1 109.60(10) 7_565 .
N1 C2 C1 110.5(3) . .
H3A C3 H3B 108.1 . .
H3A C3 N1 109.23(12) . .
H3B C3 N1 109.49(13) . .
H3A C3 C4 109.39(18) . .
H3B C3 C4 109.84(18) . .
N1 C3 C4 110.8(2) . .
H4B C4 H4A 108.3 . .
H4B C4 N2 109.91(18) . .
H4A C4 N2 109.79(19) . .
H4B C4 C3 109.96(18) . .
H4A C4 C3 109.51(18) . .
N2 C4 C3 109.4(2) . .
O1 Cu1 N1 177.21(10) . .
O1 Cu1 Cl3 89.66(7) . .
N1 Cu1 Cl3 93.13(7) . .
O1 Cu1 Cl2 84.58(5) . .
N1 Cu1 Cl2 93.74(4) . .
Cl3 Cu1 Cl2 126.769(18) . .
O1 Cu1 Cl2 84.58(5) . 7_565
N1 Cu1 Cl2 93.74(4) . 7_565
Cl3 Cu1 Cl2 126.769(18) . 7_565
Cl2 Cu1 Cl2 105.32(4) . 7_565
C2 N1 C3 107.98(16) . 7_565
C2 N1 C3 107.98(16) . .
C3 N1 C3 108.4(2) 7_565 .
C2 N1 Cu1 110.69(18) . .
C3 N1 Cu1 110.84(13) 7_565 .
C3 N1 Cu1 110.84(13) . .
C4 N2 C4 109.5(4) . 7_565
C4 N2 C1 109.4(2) . .
C4 N2 C1 109.4(2) 7_565 .

loop_
_geom_bond_atom_site_label_1
_geom_bond_atom_site_label_2
_geom_bond_distance
_geom_bond_site_symmetry_2
C1 H1A 0.9600 7_565
C1 H1A 0.9600 .
C1 N2 1.482(5) .
C1 C2 1.522(5) .
C2 H2A 0.9600 .
C2 H2A 0.9600 7_565
C2 N1 1.493(4) .
C3 H3A 0.9599 .
C3 H3B 0.9600 .
C3 N1 1.498(2) .
C3 C4 1.534(3) .
C4 H4B 0.9599 .
C4 H4A 0.9600 .
C4 N2 1.480(3) .
Cl2 Cu1 2.4341(7) .
Cl3 Cu1 2.3004(10) .
Cu1 O1 2.006(2) .
Cu1 N1 2.048(2) .
Cu1 Cl2 2.4341(7) 7_565
N1 C3 1.498(2) 7_565
N2 C4 1.480(3) 7_565

loop_
_geom_hbond_atom_site_label_D
_geom_hbond_atom_site_label_H
_geom_hbond_atom_site_label_A
_geom_hbond_distance_DH
_geom_hbond_distance_HA
_geom_hbond_distance_DA
_geom_hbond_angle_DHA
_geom_hbond_site_symmetry_A
N2 D2 O1 0.80(5) 2.39(5) 3.017(4) 136(4) 6_656
O1 D1 Cl2 0.83(3) 2.36(3) 3.1546(14) 162(3) 5
